data_4088085
loop_
_publ_author_name
'Bienfait, Andr\'e M.'
'Wolf, Benjamin M.'
'T\"ornroos, Karl W.'
'Anwander, Reiner'

_publ_section_title
;
 Ln(II)/Pb(II)--Ln(III)/Pb(0) Redox Approach toward Rare-Earth-Metal
 Half-Sandwich Complexes
;
_journal_issue 24
_journal_name_full Organometallics
_journal_page_first 5734
_journal_paper_doi 10.1021/acs.organomet.5b00837
_journal_volume 34
_journal_year 2015
_chemical_formula_moiety 'C28 H50 Al Yb'
_chemical_formula_sum 'C28 H50 Al Yb'
_chemical_formula_weight 586.70
_space_group_crystal_system triclinic
_space_group_IT_number 2
_space_group_name_Hall '-P 1'
_space_group_name_H-M_alt 'P -1'
_atom_sites_solution_hydrogens geom
_audit_creation_method SHELXL-2014/7
_cell_angle_alpha 91.758(3)
_cell_angle_beta 102.925(3)
_cell_angle_gamma 92.034(3)
_cell_formula_units_Z 4
_cell_length_a 10.615(2)
_cell_length_b 15.240(3)
_cell_length_c 17.253(4)
_cell_measurement_reflns_used 9889
_cell_measurement_temperature 123(2)
_cell_measurement_theta_max 25.74
_cell_measurement_theta_min 2.33
_cell_volume 2716.5(10)
_computing_cell_refinement 'Bruker SAINT'
_computing_data_collection 'Bruker APEX2'
_computing_data_reduction 'Bruker SAINT'
_computing_molecular_graphics 'Bruker SHELXTL'
_computing_publication_material 'Bruker SHELXTL'
_computing_structure_refinement 'SHELXL-2014/7 (Sheldrick, 2014)'
_computing_structure_solution 'SHELXS-97 (Sheldrick 2008)'
_diffrn_ambient_temperature 123(2)
_diffrn_measured_fraction_theta_full 0.994
_diffrn_measured_fraction_theta_max 0.990
_diffrn_measurement_device_type 'Bruker APEX-II CCD'
_diffrn_measurement_method '\w scans'
_diffrn_radiation_type MoK\a
_diffrn_radiation_wavelength 0.71073
_diffrn_reflns_av_R_equivalents 0.0596
_diffrn_reflns_av_unetI/netI 0.0670
_diffrn_reflns_Laue_measured_fraction_full 0.994
_diffrn_reflns_Laue_measured_fraction_max 0.990
_diffrn_reflns_limit_h_max 12
_diffrn_reflns_limit_h_min -12
_diffrn_reflns_limit_k_max 18
_diffrn_reflns_limit_k_min -18
_diffrn_reflns_limit_l_max 21
_diffrn_reflns_limit_l_min -21
_diffrn_reflns_number 30146
_diffrn_reflns_point_group_measured_fraction_full 0.994
_diffrn_reflns_point_group_measured_fraction_max 0.990
_diffrn_reflns_theta_full 25.242
_diffrn_reflns_theta_max 25.760
_diffrn_reflns_theta_min 1.212
_diffrn_source 'rotating anode'
_exptl_absorpt_coefficient_mu 3.487
_exptl_absorpt_correction_T_max 0.8620
_exptl_absorpt_correction_T_min 0.5678
_exptl_absorpt_correction_type multi-scan
_exptl_absorpt_process_details 'TWINABS, Version 2012/1'
_exptl_crystal_colour blue
_exptl_crystal_density_diffrn 1.435
_exptl_crystal_description 'triangular prism'
_exptl_crystal_F_000 1204
_exptl_crystal_size_max 0.370
_exptl_crystal_size_mid 0.250
_exptl_crystal_size_min 0.250
_exptl_transmission_factor_max 0.8620
_exptl_transmission_factor_min 0.5678
_refine_diff_density_max 6.565
_refine_diff_density_min -2.160
_refine_diff_density_rms 0.397
_refine_ls_extinction_method none
_refine_ls_goodness_of_fit_ref 1.168
_refine_ls_hydrogen_treatment constr
_refine_ls_matrix_type full
_refine_ls_number_parameters 551
_refine_ls_number_reflns 10296
_refine_ls_number_restraints 60
_refine_ls_restrained_S_all 1.165
_refine_ls_R_factor_all 0.1431
_refine_ls_R_factor_gt 0.1009
_refine_ls_shift/su_max 0.000
_refine_ls_shift/su_mean 0.000
_refine_ls_structure_factor_coef Fsqd
_refine_ls_weighting_details 'w=1/[\s^2^(Fo^2^)+(0.0819P)^2^+252.8708P] where P=(Fo^2^+2Fc^2^)/3'
_refine_ls_weighting_scheme calc
_refine_ls_wR_factor_gt 0.2864
_refine_ls_wR_factor_ref 0.3163
_reflns_Friedel_coverage 0.000
_reflns_number_gt 7244
_reflns_number_total 10296
_reflns_threshold_expression 'I > 2\s(I)'
_cod_data_source_file om5b00837_si_002.cif
_cod_data_source_block Compound10
_cod_database_code 4088085
_shelx_shelxl_version_number 2014/7
_shelx_space_group_comment
;
The symmetry employed for this shelxl refinement is uniquely defined
by the following loop, which should always be used as a source of
symmetry information in preference to the above space-group names.
They are only intended as comments.
;
_shelx_estimated_absorpt_t_min 0.359
_shelx_estimated_absorpt_t_max 0.476

loop_
_space_group_symop_operation_xyz
'x, y, z'
'-x, -y, -z'

loop_
_atom_site_label
_atom_site_type_symbol
_atom_site_fract_x
_atom_site_fract_y
_atom_site_fract_z
_atom_site_U_iso_or_equiv
_atom_site_adp_type
_atom_site_occupancy
_atom_site_site_symmetry_order
_atom_site_calc_flag
_atom_site_refinement_flags_posn
_atom_site_refinement_flags_adp
Yb1 Yb 0.20920(8) 0.28064(5) 0.29890(5) 0.0229(3) Uani 1 1 d . .
Yb2 Yb 0.78120(8) 0.76822(6) 0.20420(5) 0.0240(3) Uani 1 1 d . .
Al1 Al 0.4945(6) 0.2629(4) 0.3868(4) 0.0251(13) Uani 1 1 d . .
Al2 Al 0.4969(6) 0.7752(4) 0.1128(4) 0.0265(13) Uani 1 1 d . .
C1 C 0.3403(17) 0.2595(12) 0.4456(10) 0.021(4) Uani 1 1 d D .
H1A H 0.2685 0.2950 0.4183 0.025 Uiso 1 1 calc R U
H1B H 0.3070 0.1985 0.4486 0.025 Uiso 1 1 calc R U
C2 C 0.402(2) 0.2993(17) 0.5289(12) 0.038(5) Uani 1 1 d D .
H2A H 0.4862 0.2737 0.5486 0.057 Uiso 1 1 calc R U
H2B H 0.3454 0.2865 0.5652 0.057 Uiso 1 1 calc R U
H2C H 0.4143 0.3631 0.5260 0.057 Uiso 1 1 calc R U
C3 C 0.4374(18) 0.2914(12) 0.2677(10) 0.030(5) Uani 1 1 d D .
H3A H 0.3579 0.2571 0.2407 0.036 Uiso 1 1 calc R U
H3B H 0.4241 0.3549 0.2605 0.036 Uiso 1 1 calc R U
C4 C 0.558(2) 0.2614(17) 0.2388(15) 0.042(6) Uani 1 1 d D .
H4A H 0.6367 0.2866 0.2748 0.063 Uiso 1 1 calc R U
H4B H 0.5541 0.2815 0.1849 0.063 Uiso 1 1 calc R U
H4C H 0.5598 0.1971 0.2383 0.063 Uiso 1 1 calc R U
C5 C 0.6255(17) 0.3574(13) 0.4325(12) 0.033(5) Uani 1 1 d D .
H5A H 0.6491 0.3889 0.3881 0.039 Uiso 1 1 calc R U
H5B H 0.5852 0.3999 0.4631 0.039 Uiso 1 1 calc R U
C6 C 0.7485(19) 0.3281(17) 0.4864(15) 0.041(6) Uani 1 1 d D .
H6A H 0.8080 0.3791 0.5038 0.062 Uiso 1 1 calc R U
H6B H 0.7893 0.2854 0.4573 0.062 Uiso 1 1 calc R U
H6C H 0.7277 0.3008 0.5329 0.062 Uiso 1 1 calc R U
C7 C 0.5736(19) 0.1438(12) 0.4028(13) 0.036(6) Uani 1 1 d D .
H7A H 0.5176 0.1004 0.3655 0.043 Uiso 1 1 calc R U
H7B H 0.6587 0.1471 0.3884 0.043 Uiso 1 1 calc R U
C8 C 0.593(3) 0.1101(17) 0.4866(14) 0.051(7) Uani 1 1 d D .
H8A H 0.6428 0.0571 0.4906 0.076 Uiso 1 1 calc R U
H8B H 0.5080 0.0962 0.4983 0.076 Uiso 1 1 calc R U
H8C H 0.6390 0.1554 0.5250 0.076 Uiso 1 1 calc R U
C9 C 0.2094(16) 0.1223(12) 0.2359(10) 0.025(4) Uani 1 1 d D .
C10 C 0.1718(18) 0.1101(12) 0.3086(10) 0.030(5) Uani 1 1 d D .
C11 C 0.0511(17) 0.1450(13) 0.3027(11) 0.029(5) Uani 1 1 d D .
C12 C 0.0100(17) 0.1783(13) 0.2271(11) 0.030(3) Uani 1 1 d D .
C13 C 0.1079(18) 0.1663(13) 0.1855(11) 0.030(3) Uani 1 1 d D .
C14 C 0.104(2) 0.1838(17) 0.1003(12) 0.042(4) Uani 1 1 d D .
H14A H 0.1189 0.1295 0.0725 0.063 Uiso 1 1 calc R U
H14B H 0.1710 0.2285 0.0972 0.063 Uiso 1 1 calc R U
H14C H 0.0187 0.2050 0.0752 0.063 Uiso 1 1 calc R U
C15 C -0.1219(18) 0.2044(17) 0.1910(14) 0.042(4) Uani 1 1 d D .
H15A H -0.1754 0.1522 0.1681 0.063 Uiso 1 1 calc R U
H15B H -0.1185 0.2457 0.1489 0.063 Uiso 1 1 calc R U
H15C H -0.1594 0.2327 0.2318 0.063 Uiso 1 1 calc R U
C16 C -0.030(2) 0.1371(15) 0.3644(13) 0.040(6) Uani 1 1 d D .
H16A H -0.0721 0.0783 0.3596 0.060 Uiso 1 1 calc R U
H16B H -0.0961 0.1813 0.3556 0.060 Uiso 1 1 calc R U
H16C H 0.0256 0.1466 0.4177 0.060 Uiso 1 1 calc R U
C17 C 0.235(2) 0.0518(13) 0.3740(13) 0.040(6) Uani 1 1 d D .
H17A H 0.1950 -0.0076 0.3641 0.060 Uiso 1 1 calc R U
H17B H 0.2240 0.0756 0.4253 0.060 Uiso 1 1 calc R U
H17C H 0.3276 0.0495 0.3749 0.060 Uiso 1 1 calc R U
C18 C 0.3208(19) 0.0830(15) 0.2095(14) 0.039(6) Uani 1 1 d D .
H18A H 0.2882 0.0393 0.1662 0.058 Uiso 1 1 calc R U
H18B H 0.3756 0.0546 0.2543 0.058 Uiso 1 1 calc R U
H18C H 0.3717 0.1294 0.1908 0.058 Uiso 1 1 calc R U
C19 C 0.2445(16) 0.4510(13) 0.3275(10) 0.028(5) Uani 1 1 d D .
C20 C 0.2008(17) 0.4392(12) 0.2440(10) 0.029(5) Uani 1 1 d D .
C21 C 0.0720(18) 0.4095(14) 0.2281(11) 0.039(6) Uani 1 1 d D .
C22 C 0.0346(17) 0.3975(14) 0.2999(11) 0.035(5) Uani 1 1 d D .
C23 C 0.1402(18) 0.4244(13) 0.3621(11) 0.033(5) Uani 1 1 d D .
C24 C 0.139(2) 0.4339(17) 0.4484(13) 0.050(7) Uani 1 1 d D .
H24A H 0.0814 0.4802 0.4564 0.076 Uiso 1 1 calc R U
H24B H 0.2272 0.4495 0.4791 0.076 Uiso 1 1 calc R U
H24C H 0.1094 0.3782 0.4664 0.076 Uiso 1 1 calc R U
C25 C -0.0984(19) 0.3803(17) 0.3101(17) 0.054(8) Uani 1 1 d D .
H25A H -0.1224 0.4287 0.3420 0.080 Uiso 1 1 calc R U
H25B H -0.1027 0.3252 0.3374 0.080 Uiso 1 1 calc R U
H25C H -0.1584 0.3758 0.2578 0.080 Uiso 1 1 calc R U
C26 C -0.017(2) 0.4071(17) 0.1459(12) 0.047(7) Uani 1 1 d D .
H26A H -0.0164 0.4655 0.1237 0.070 Uiso 1 1 calc R U
H26B H -0.1050 0.3898 0.1496 0.070 Uiso 1 1 calc R U
H26C H 0.0134 0.3645 0.1112 0.070 Uiso 1 1 calc R U
C27 C 0.272(2) 0.4708(14) 0.1829(13) 0.037(5) Uani 1 1 d D .
H27A H 0.2301 0.5222 0.1575 0.056 Uiso 1 1 calc R U
H27B H 0.2699 0.4238 0.1425 0.056 Uiso 1 1 calc R U
H27C H 0.3619 0.4870 0.2091 0.056 Uiso 1 1 calc R U
C28 C 0.3691(18) 0.4968(14) 0.3700(12) 0.034(5) Uani 1 1 d D .
H28A H 0.3593 0.5604 0.3696 0.050 Uiso 1 1 calc R U
H28B H 0.4379 0.4815 0.3431 0.050 Uiso 1 1 calc R U
H28C H 0.3915 0.4783 0.4251 0.050 Uiso 1 1 calc R U
C29 C 0.6534(19) 0.8020(12) 0.0588(12) 0.032(5) Uani 1 1 d D .
H29A H 0.7310 0.8242 0.0988 0.039 Uiso 1 1 calc R U
H29B H 0.6752 0.7486 0.0312 0.039 Uiso 1 1 calc R U
C30 C 0.604(3) 0.8726(17) -0.0008(14) 0.047(7) Uani 1 1 d D .
H30A H 0.5172 0.8546 -0.0317 0.070 Uiso 1 1 calc R U
H30B H 0.6626 0.8799 -0.0368 0.070 Uiso 1 1 calc R U
H30C H 0.6001 0.9284 0.0281 0.070 Uiso 1 1 calc R U
C31 C 0.5534(18) 0.7587(13) 0.2338(10) 0.029(5) Uani 1 1 d D .
H31A H 0.6241 0.7172 0.2467 0.035 Uiso 1 1 calc R U
H31B H 0.5807 0.8153 0.2635 0.035 Uiso 1 1 calc R U
C32 C 0.425(2) 0.7200(16) 0.2506(15) 0.037(5) Uani 1 1 d D .
H32A H 0.3543 0.7577 0.2285 0.056 Uiso 1 1 calc R U
H32B H 0.4338 0.7169 0.3082 0.056 Uiso 1 1 calc R U
H32C H 0.4069 0.6608 0.2258 0.056 Uiso 1 1 calc R U
C33 C 0.3852(18) 0.8796(12) 0.1057(12) 0.033(5) Uani 1 1 d D .
H33A H 0.3653 0.8908 0.1584 0.040 Uiso 1 1 calc R U
H33B H 0.4360 0.9315 0.0945 0.040 Uiso 1 1 calc R U
C34 C 0.259(2) 0.8725(17) 0.0440(15) 0.043(6) Uani 1 1 d D .
H34A H 0.2011 0.9168 0.0563 0.065 Uiso 1 1 calc R U
H34B H 0.2184 0.8138 0.0443 0.065 Uiso 1 1 calc R U
H34C H 0.2758 0.8823 -0.0088 0.065 Uiso 1 1 calc R U
C35 C 0.3971(19) 0.6720(13) 0.0517(12) 0.034(5) Uani 1 1 d D .
H35A H 0.4393 0.6179 0.0726 0.041 Uiso 1 1 calc R U
H35B H 0.3093 0.6701 0.0625 0.041 Uiso 1 1 calc R U
C36 C 0.383(3) 0.6696(15) -0.0380(12) 0.041(6) Uani 1 1 d D .
H36A H 0.3241 0.6206 -0.0623 0.062 Uiso 1 1 calc R U
H36B H 0.4682 0.6619 -0.0501 0.062 Uiso 1 1 calc R U
H36C H 0.3488 0.7249 -0.0593 0.062 Uiso 1 1 calc R U
C37 C 0.7868(17) 0.6141(12) 0.1311(10) 0.026(4) Uani 1 1 d D .
C38 C 0.9148(17) 0.6499(12) 0.1508(10) 0.024(3) Uani 1 1 d D .
C39 C 0.9579(16) 0.6543(12) 0.2336(10) 0.024(3) Uani 1 1 d D .
C40 C 0.8538(18) 0.6203(14) 0.2658(10) 0.029(5) Uani 1 1 d D .
C41 C 0.7497(19) 0.5955(13) 0.2015(11) 0.035(5) Uani 1 1 d D .
C42 C 0.6274(19) 0.5435(15) 0.2080(14) 0.039(6) Uani 1 1 d D .
H42A H 0.6471 0.4817 0.2165 0.058 Uiso 1 1 calc R U
H42B H 0.5612 0.5479 0.1587 0.058 Uiso 1 1 calc R U
H42C H 0.5952 0.5675 0.2529 0.058 Uiso 1 1 calc R U
C43 C 0.860(2) 0.6090(16) 0.3525(11) 0.040(6) Uani 1 1 d D .
H43A H 0.8044 0.5581 0.3588 0.060 Uiso 1 1 calc R U
H43B H 0.8294 0.6619 0.3751 0.060 Uiso 1 1 calc R U
H43C H 0.9491 0.5997 0.3802 0.060 Uiso 1 1 calc R U
C44 C 1.0915(17) 0.6586(14) 0.2759(10) 0.027(4) Uani 1 1 d D .
H44A H 1.1461 0.6413 0.2396 0.041 Uiso 1 1 calc R U
H44B H 1.1030 0.6187 0.3201 0.041 Uiso 1 1 calc R U
H44C H 1.1162 0.7189 0.2966 0.041 Uiso 1 1 calc R U
C45 C 0.998(2) 0.6685(17) 0.0917(13) 0.043(6) Uani 1 1 d D .
H45A H 1.0154 0.6131 0.0665 0.064 Uiso 1 1 calc R U
H45B H 1.0801 0.6978 0.1196 0.064 Uiso 1 1 calc R U
H45C H 0.9526 0.7066 0.0509 0.064 Uiso 1 1 calc R U
C46 C 0.717(2) 0.5829(16) 0.0482(11) 0.042(6) Uani 1 1 d D .
H46A H 0.7347 0.5211 0.0395 0.064 Uiso 1 1 calc R U
H46B H 0.7473 0.6185 0.0091 0.064 Uiso 1 1 calc R U
H46C H 0.6237 0.5888 0.0422 0.064 Uiso 1 1 calc R U
C47 C 0.8146(18) 0.8985(13) 0.3112(11) 0.031(5) Uani 1 1 d D .
C48 C 0.7811(17) 0.9374(13) 0.2366(11) 0.032(5) Uani 1 1 d D .
C49 C 0.8806(18) 0.9268(14) 0.1968(11) 0.036(5) Uani 1 1 d D .
C50 C 0.9798(16) 0.8814(12) 0.2484(12) 0.036(6) Uani 1 1 d D .
C51 C 0.9368(19) 0.8644(13) 0.3184(11) 0.035(5) Uani 1 1 d D .
C52 C 1.020(2) 0.8349(15) 0.3963(11) 0.039(6) Uani 1 1 d D .
H52A H 1.0450 0.8857 0.4334 0.058 Uiso 1 1 calc R U
H52B H 1.0978 0.8085 0.3860 0.058 Uiso 1 1 calc R U
H52C H 0.9705 0.7914 0.4195 0.058 Uiso 1 1 calc R U
C53 C 1.1121(19) 0.8695(16) 0.2334(14) 0.041(6) Uani 1 1 d D .
H53A H 1.1454 0.9250 0.2170 0.061 Uiso 1 1 calc R U
H53B H 1.1071 0.8241 0.1912 0.061 Uiso 1 1 calc R U
H53C H 1.1702 0.8514 0.2823 0.061 Uiso 1 1 calc R U
C54 C 0.896(2) 0.9655(14) 0.1244(12) 0.043(6) Uani 1 1 d D .
H54A H 0.9524 1.0189 0.1373 0.064 Uiso 1 1 calc R U
H54B H 0.8117 0.9805 0.0928 0.064 Uiso 1 1 calc R U
H54C H 0.9358 0.9236 0.0937 0.064 Uiso 1 1 calc R U
C55 C 0.6653(19) 0.9941(14) 0.2110(14) 0.041(6) Uani 1 1 d D .
H55A H 0.6804 1.0500 0.2419 0.061 Uiso 1 1 calc R U
H55B H 0.5876 0.9635 0.2203 0.061 Uiso 1 1 calc R U
H55C H 0.6533 1.0054 0.1542 0.061 Uiso 1 1 calc R U
C56 C 0.743(2) 0.9081(15) 0.3769(13) 0.041(6) Uani 1 1 d D .
H56A H 0.7870 0.9534 0.4161 0.062 Uiso 1 1 calc R U
H56B H 0.7398 0.8520 0.4029 0.062 Uiso 1 1 calc R U
H56C H 0.6541 0.9253 0.3545 0.062 Uiso 1 1 calc R U

loop_
_atom_site_aniso_label
_atom_site_aniso_U_11
_atom_site_aniso_U_22
_atom_site_aniso_U_33
_atom_site_aniso_U_23
_atom_site_aniso_U_13
_atom_site_aniso_U_12
Yb1 0.0220(5) 0.0202(4) 0.0261(5) -0.0025(3) 0.0052(4) 0.0000(3)
Yb2 0.0231(5) 0.0219(5) 0.0271(5) -0.0018(4) 0.0063(4) 0.0009(3)
Al1 0.025(3) 0.024(3) 0.023(3) -0.003(2) -0.002(2) 0.004(2)
Al2 0.015(3) 0.029(3) 0.037(4) -0.007(3) 0.009(3) 0.001(2)
C1 0.025(10) 0.017(9) 0.022(10) 0.001(7) 0.007(8) 0.000(8)
C2 0.034(13) 0.047(14) 0.031(12) -0.009(11) 0.004(10) -0.005(11)
C3 0.036(12) 0.018(10) 0.033(12) -0.003(9) 0.003(10) -0.009(9)
C4 0.043(14) 0.043(14) 0.041(14) 0.003(11) 0.013(11) 0.001(11)
C5 0.021(11) 0.035(12) 0.039(13) -0.006(10) 0.005(9) -0.005(9)
C6 0.017(11) 0.055(16) 0.046(14) -0.001(12) -0.004(10) -0.008(10)
C7 0.020(11) 0.032(12) 0.059(15) -0.020(11) 0.021(10) -0.011(9)
C8 0.050(16) 0.035(14) 0.061(18) 0.010(12) 0.001(13) 0.001(12)
C9 0.017(9) 0.017(9) 0.042(12) -0.017(8) 0.013(9) -0.007(7)
C10 0.039(13) 0.022(10) 0.020(10) 0.002(8) -0.009(9) -0.011(9)
C11 0.031(11) 0.025(10) 0.032(11) -0.004(9) 0.010(9) -0.011(9)
C12 0.030(8) 0.026(8) 0.034(8) 0.001(6) 0.007(7) 0.007(6)
C13 0.030(8) 0.026(8) 0.034(8) 0.001(6) 0.007(7) 0.007(6)
C14 0.022(8) 0.051(11) 0.052(11) -0.011(9) 0.010(7) -0.009(7)
C15 0.022(8) 0.051(11) 0.052(11) -0.011(9) 0.010(7) -0.009(7)
C16 0.050(15) 0.032(12) 0.044(14) -0.006(11) 0.027(12) -0.006(11)
C17 0.053(15) 0.019(11) 0.047(14) -0.002(10) 0.011(12) -0.002(10)
C18 0.025(11) 0.039(13) 0.050(15) -0.012(11) 0.006(10) -0.001(10)
C19 0.026(11) 0.022(10) 0.039(12) 0.004(9) 0.011(9) 0.011(8)
C20 0.036(12) 0.016(9) 0.036(12) -0.001(8) 0.009(10) 0.004(8)
C21 0.032(12) 0.018(10) 0.062(16) -0.002(10) 0.001(11) 0.003(9)
C22 0.024(11) 0.030(12) 0.055(15) -0.006(10) 0.019(11) 0.005(9)
C23 0.038(13) 0.020(10) 0.043(13) -0.004(9) 0.015(11) -0.005(9)
C24 0.068(19) 0.036(14) 0.062(18) -0.005(12) 0.046(15) 0.008(13)
C25 0.037(14) 0.033(13) 0.10(2) -0.006(14) 0.031(15) -0.003(11)
C26 0.043(15) 0.039(14) 0.046(15) 0.008(11) -0.017(12) -0.001(11)
C27 0.042(14) 0.022(11) 0.051(15) 0.003(10) 0.021(12) -0.007(10)
C28 0.036(12) 0.026(11) 0.034(12) -0.015(9) 0.003(10) -0.011(9)
C29 0.041(13) 0.023(11) 0.034(12) -0.006(9) 0.012(10) -0.001(9)
C30 0.061(17) 0.052(16) 0.039(14) 0.013(12) 0.033(13) 0.011(13)
C31 0.028(11) 0.033(12) 0.026(11) -0.004(9) 0.004(9) 0.004(9)
C32 0.034(13) 0.042(13) 0.038(13) 0.010(11) 0.011(10) -0.002(10)
C33 0.038(13) 0.025(11) 0.039(13) -0.009(9) 0.017(10) -0.009(9)
C34 0.042(14) 0.037(13) 0.052(16) -0.003(11) 0.016(12) 0.006(11)
C35 0.024(11) 0.042(13) 0.033(12) -0.006(10) 0.002(9) 0.007(10)
C36 0.053(16) 0.028(12) 0.040(14) -0.011(10) 0.007(12) -0.009(11)
C37 0.025(11) 0.018(10) 0.032(11) -0.001(8) -0.001(9) 0.005(8)
C38 0.028(7) 0.014(6) 0.030(8) -0.009(5) 0.010(6) -0.006(5)
C39 0.028(7) 0.014(6) 0.030(8) -0.009(5) 0.010(6) -0.006(5)
C40 0.032(12) 0.031(11) 0.029(11) 0.003(9) 0.015(9) 0.000(9)
C41 0.043(14) 0.017(10) 0.045(14) 0.002(9) 0.016(11) -0.010(9)
C42 0.035(13) 0.027(12) 0.050(15) 0.007(10) 0.001(11) -0.003(10)
C43 0.036(13) 0.034(13) 0.052(15) 0.006(11) 0.012(11) 0.009(10)
C44 0.031(11) 0.037(12) 0.017(9) -0.007(8) 0.012(8) -0.003(9)
C45 0.050(15) 0.044(14) 0.040(14) -0.002(11) 0.020(12) -0.002(12)
C46 0.056(16) 0.037(13) 0.027(12) -0.008(10) -0.005(11) 0.009(12)
C47 0.031(12) 0.022(10) 0.041(13) -0.006(9) 0.007(10) -0.004(9)
C48 0.027(11) 0.022(10) 0.043(13) -0.005(9) 0.001(10) 0.001(9)
C49 0.043(14) 0.032(12) 0.032(12) -0.007(10) 0.008(10) -0.006(10)
C50 0.021(11) 0.017(10) 0.067(17) -0.014(10) 0.007(11) -0.013(8)
C51 0.046(14) 0.021(10) 0.032(12) -0.010(9) -0.001(10) -0.006(10)
C52 0.054(15) 0.030(12) 0.030(12) -0.007(10) 0.008(11) 0.000(11)
C53 0.033(13) 0.041(14) 0.050(15) -0.010(11) 0.016(11) -0.012(11)
C54 0.049(15) 0.023(11) 0.056(16) -0.013(11) 0.014(12) -0.003(10)
C55 0.030(12) 0.031(12) 0.060(16) -0.012(11) 0.011(11) 0.001(10)
C56 0.041(14) 0.035(13) 0.050(15) -0.012(11) 0.021(12) -0.020(11)

loop_
_atom_type_symbol
_atom_type_description
_atom_type_scat_dispersion_real
_atom_type_scat_dispersion_imag
_atom_type_scat_source
C C 0.0033 0.0016 'International Tables Vol C Tables 4.2.6.8 and 6.1.1.4'
H H 0.0000 0.0000 'International Tables Vol C Tables 4.2.6.8 and 6.1.1.4'
Al Al 0.0645 0.0514 'International Tables Vol C Tables 4.2.6.8 and 6.1.1.4'
Yb Yb -0.3850 5.5486 'International Tables Vol C Tables 4.2.6.8 and 6.1.1.4'

loop_
_geom_angle_atom_site_label_1
_geom_angle_atom_site_label_2
_geom_angle_atom_site_label_3
_geom_angle
C13 Yb1 C3 96.6(6)
C13 Yb1 C9 31.7(5)
C3 Yb1 C9 81.9(5)
C13 Yb1 C23 137.3(7)
C3 Yb1 C23 114.6(6)
C9 Yb1 C23 163.4(5)
C13 Yb1 C22 106.2(5)
C3 Yb1 C22 132.0(6)
C9 Yb1 C22 135.3(5)
C23 Yb1 C22 31.2(5)
C13 Yb1 C20 110.2(6)
C3 Yb1 C20 81.3(6)
C9 Yb1 C20 134.7(6)
C23 Yb1 C20 51.7(5)
C22 Yb1 C20 51.4(5)
C13 Yb1 C19 141.1(6)
C3 Yb1 C19 84.4(6)
C9 Yb1 C19 162.6(4)
C23 Yb1 C19 31.5(5)
C22 Yb1 C19 51.7(5)
C20 Yb1 C19 31.3(5)
C13 Yb1 C11 51.4(6)
C3 Yb1 C11 131.5(6)
C9 Yb1 C11 51.3(5)
C23 Yb1 C11 112.8(5)
C22 Yb1 C11 94.7(6)
C20 Yb1 C11 138.9(5)
C19 Yb1 C11 143.9(5)
C13 Yb1 C12 31.1(5)
C3 Yb1 C12 127.6(6)
C9 Yb1 C12 51.7(5)
C23 Yb1 C12 112.6(5)
C22 Yb1 C12 84.1(7)
C20 Yb1 C12 112.7(5)
C19 Yb1 C12 133.8(5)
C11 Yb1 C12 30.8(5)
C13 Yb1 C10 51.8(5)
C3 Yb1 C10 102.1(6)
C9 Yb1 C10 31.3(5)
C23 Yb1 C10 137.3(6)
C22 Yb1 C10 125.2(6)
C20 Yb1 C10 161.8(5)
C19 Yb1 C10 165.4(6)
C11 Yb1 C10 30.6(5)
C12 Yb1 C10 51.1(5)
C13 Yb1 C1 130.9(5)
C3 Yb1 C1 83.7(5)
C9 Yb1 C1 101.2(5)
C23 Yb1 C1 83.1(6)
C22 Yb1 C1 109.6(6)
C20 Yb1 C1 118.3(5)
C19 Yb1 C1 88.0(5)
C11 Yb1 C1 92.7(6)
C12 Yb1 C1 123.5(5)
C10 Yb1 C1 80.0(5)
C13 Yb1 C21 93.0(6)
C3 Yb1 C21 108.5(6)
C9 Yb1 C21 124.4(6)
C23 Yb1 C21 50.9(6)
C22 Yb1 C21 30.8(5)
C20 Yb1 C21 30.6(5)
C19 Yb1 C21 50.9(5)
C11 Yb1 C21 108.4(7)
C12 Yb1 C21 84.8(5)
C10 Yb1 C21 135.8(5)
C1 Yb1 C21 133.7(6)
C39 Yb2 C31 127.8(6)
C39 Yb2 C40 32.2(5)
C31 Yb2 C40 95.6(6)
C39 Yb2 C38 31.3(5)
C31 Yb2 C38 131.2(6)
C40 Yb2 C38 51.9(5)
C39 Yb2 C49 111.6(4)
C31 Yb2 C49 116.2(6)
C40 Yb2 C49 138.3(6)
C38 Yb2 C49 111.3(5)
C39 Yb2 C48 133.0(5)
C31 Yb2 C48 86.6(6)
C40 Yb2 C48 143.1(6)
C38 Yb2 C48 141.9(5)
C49 Yb2 C48 30.8(5)
C39 Yb2 C47 113.5(5)
C31 Yb2 C47 82.3(6)
C40 Yb2 C47 112.5(6)
C38 Yb2 C47 139.6(5)
C49 Yb2 C47 51.6(5)
C48 Yb2 C47 31.2(5)
C39 Yb2 C50 83.1(5)
C31 Yb2 C50 133.2(6)
C40 Yb2 C50 106.8(4)
C38 Yb2 C50 94.1(5)
C49 Yb2 C50 31.6(5)
C48 Yb2 C50 51.2(5)
C47 Yb2 C50 51.3(5)
C39 Yb2 C51 84.7(5)
C31 Yb2 C51 108.9(6)
C40 Yb2 C51 94.1(6)
C38 Yb2 C51 108.8(6)
C49 Yb2 C51 51.7(5)
C48 Yb2 C51 51.1(5)
C47 Yb2 C51 30.7(5)
C50 Yb2 C51 31.1(5)
C39 Yb2 C41 52.2(5)
C31 Yb2 C41 81.6(6)
C40 Yb2 C41 31.3(5)
C38 Yb2 C41 51.3(5)
C49 Yb2 C41 162.2(6)
C48 Yb2 C41 165.3(6)
C47 Yb2 C41 137.1(6)
C50 Yb2 C41 135.0(6)
C51 Yb2 C41 125.1(5)
C39 Yb2 C37 51.9(5)
C31 Yb2 C37 101.1(6)
C40 Yb2 C37 51.5(5)
C38 Yb2 C37 31.2(5)
C49 Yb2 C37 136.1(6)
C48 Yb2 C37 163.4(5)
C47 Yb2 C37 163.7(5)
C50 Yb2 C37 125.2(6)
C51 Yb2 C37 136.6(6)
C41 Yb2 C37 30.6(5)
C39 Yb2 C29 123.4(5)
C31 Yb2 C29 83.8(5)
C40 Yb2 C29 130.2(6)
C38 Yb2 C29 92.2(6)
C49 Yb2 C29 82.0(6)
C48 Yb2 C29 86.6(6)
C47 Yb2 C29 116.6(6)
C50 Yb2 C29 109.3(6)
C51 Yb2 C29 133.2(6)
C41 Yb2 C29 100.8(6)
C37 Yb2 C29 79.7(6)
C5 Al1 C7 110.1(8)
C5 Al1 C3 104.1(8)
C7 Al1 C3 112.6(8)
C5 Al1 C1 111.5(8)
C7 Al1 C1 105.4(8)
C3 Al1 C1 113.2(7)
C5 Al1 Yb1 128.4(6)
C7 Al1 Yb1 121.4(6)
C3 Al1 Yb1 56.3(5)
C1 Al1 Yb1 57.2(5)
C35 Al2 C33 110.2(8)
C35 Al2 C31 114.2(9)
C33 Al2 C31 103.2(8)
C35 Al2 C29 106.1(8)
C33 Al2 C29 109.8(8)
C31 Al2 C29 113.4(8)
C35 Al2 Yb2 123.2(6)
C33 Al2 Yb2 126.6(6)
C31 Al2 Yb2 56.1(5)
C29 Al2 Yb2 57.7(6)
C2 C1 Al1 103.3(13)
C2 C1 Yb1 149.2(14)
Al1 C1 Yb1 80.5(5)
C4 C3 Al1 99.3(13)
C4 C3 Yb1 158.3(15)
Al1 C3 Yb1 82.2(6)
C6 C5 Al1 115.9(15)
C8 C7 Al1 115.5(15)
C10 C9 C13 107.0(14)
C10 C9 C18 127.3(16)
C13 C9 C18 124.8(16)
C10 C9 Yb1 74.9(10)
C13 C9 Yb1 73.3(11)
C18 C9 Yb1 125.6(13)
C11 C10 C9 108.2(14)
C11 C10 C17 124.4(16)
C9 C10 C17 126.1(16)
C11 C10 Yb1 74.6(11)
C9 C10 Yb1 73.8(10)
C17 C10 Yb1 128.1(13)
C10 C11 C12 109.0(15)
C10 C11 C16 125.1(17)
C12 C11 C16 125.5(16)
C10 C11 Yb1 74.8(11)
C12 C11 Yb1 74.6(11)
C16 C11 Yb1 123.1(14)
C11 C12 C13 108.0(14)
C11 C12 C15 126.1(17)
C13 C12 C15 124.8(17)
C11 C12 Yb1 74.6(11)
C13 C12 Yb1 73.1(12)
C15 C12 Yb1 127.7(15)
C12 C13 C9 107.8(14)
C12 C13 C14 127.8(16)
C9 C13 C14 124.0(15)
C12 C13 Yb1 75.7(12)
C9 C13 Yb1 74.9(11)
C14 C13 Yb1 121.6(15)
C20 C19 C23 107.2(14)
C20 C19 C28 125.8(15)
C23 C19 C28 126.3(16)
C20 C19 Yb1 74.2(11)
C23 C19 Yb1 74.0(11)
C28 C19 Yb1 125.1(13)
C21 C20 C19 107.8(14)
C21 C20 C27 125.4(16)
C19 C20 C27 125.6(16)
C21 C20 Yb1 75.9(11)
C19 C20 Yb1 74.5(11)
C27 C20 Yb1 124.9(13)
C20 C21 C22 109.3(15)
C20 C21 C26 123.6(17)
C22 C21 C26 126.3(17)
C20 C21 Yb1 73.5(11)
C22 C21 Yb1 73.3(12)
C26 C21 Yb1 127.8(15)
C21 C22 C23 107.7(14)
C21 C22 C25 126.6(18)
C23 C22 C25 124.3(17)
C21 C22 Yb1 75.9(11)
C23 C22 Yb1 74.4(12)
C25 C22 Yb1 126.4(16)
C22 C23 C19 107.9(15)
C22 C23 C24 126.4(16)
C19 C23 C24 125.4(16)
C22 C23 Yb1 74.4(11)
C19 C23 Yb1 74.6(11)
C24 C23 Yb1 122.3(15)
C30 C29 Al2 104.0(14)
C30 C29 Yb2 146.8(16)
Al2 C29 Yb2 79.9(6)
C32 C31 Al2 100.3(13)
C32 C31 Yb2 160.9(15)
Al2 C31 Yb2 82.4(6)
C34 C33 Al2 116.4(14)
C36 C35 Al2 116.5(15)
C41 C37 C38 108.2(14)
C41 C37 C46 126.3(16)
C38 C37 C46 124.2(16)
C41 C37 Yb2 74.6(11)
C38 C37 Yb2 73.0(10)
C46 C37 Yb2 128.9(14)
C39 C38 C37 108.9(14)
C39 C38 C45 125.4(16)
C37 C38 C45 125.2(16)
C39 C38 Yb2 73.4(10)
C37 C38 Yb2 75.9(11)
C45 C38 Yb2 123.5(14)
C38 C39 C40 106.9(14)
C38 C39 C44 125.2(15)
C40 C39 C44 124.0(16)
C38 C39 Yb2 75.3(11)
C40 C39 Yb2 74.4(11)
C44 C39 Yb2 133.7(13)
C41 C40 C39 107.8(14)
C41 C40 C43 127.0(16)
C39 C40 C43 125.1(16)
C41 C40 Yb2 76.3(12)
C39 C40 Yb2 73.5(11)
C43 C40 Yb2 118.8(14)
C37 C41 C40 108.2(14)
C37 C41 C42 125.8(16)
C40 C41 C42 125.3(16)
C37 C41 Yb2 74.7(11)
C40 C41 Yb2 72.5(11)
C42 C41 Yb2 126.4(15)
C51 C47 C48 107.8(14)
C51 C47 C56 126.0(16)
C48 C47 C56 125.2(16)
C51 C47 Yb2 75.0(11)
C48 C47 Yb2 74.2(11)
C56 C47 Yb2 125.7(14)
C49 C48 C47 109.1(14)
C49 C48 C55 125.9(16)
C47 C48 C55 124.3(16)
C49 C48 Yb2 74.5(12)
C47 C48 Yb2 74.7(11)
C55 C48 Yb2 124.7(14)
C48 C49 C50 107.1(14)
C48 C49 C54 128.4(17)
C50 C49 C54 123.7(16)
C48 C49 Yb2 74.7(12)
C50 C49 Yb2 74.8(11)
C54 C49 Yb2 124.3(15)
C51 C50 C49 107.6(14)
C51 C50 C53 127.8(17)
C49 C50 C53 123.9(17)
C51 C50 Yb2 74.5(11)
C49 C50 Yb2 73.6(11)
C53 C50 Yb2 125.2(14)
C47 C51 C50 108.4(15)
C47 C51 C52 124.0(16)
C50 C51 C52 126.0(17)
C47 C51 Yb2 74.3(11)
C50 C51 Yb2 74.4(11)
C52 C51 Yb2 128.6(14)

loop_
_geom_bond_atom_site_label_1
_geom_bond_atom_site_label_2
_geom_bond_distance
Yb1 C13 2.60(2)
Yb1 C3 2.597(19)
Yb1 C9 2.617(17)
Yb1 C23 2.62(2)
Yb1 C22 2.62(2)
Yb1 C20 2.620(19)
Yb1 C19 2.625(19)
Yb1 C11 2.628(19)
Yb1 C12 2.63(2)
Yb1 C10 2.632(19)
Yb1 C1 2.637(17)
Yb1 C21 2.65(2)
Yb2 C39 2.579(19)
Yb2 C31 2.581(19)
Yb2 C40 2.59(2)
Yb2 C38 2.603(18)
Yb2 C49 2.62(2)
Yb2 C48 2.62(2)
Yb2 C47 2.63(2)
Yb2 C50 2.635(18)
Yb2 C51 2.637(19)
Yb2 C41 2.64(2)
Yb2 C37 2.641(18)
Yb2 C29 2.65(2)
Al1 C5 1.981(19)
Al1 C7 2.03(2)
Al1 C3 2.072(19)
Al1 C1 2.110(17)
Al2 C35 2.00(2)
Al2 C33 2.009(19)
Al2 C31 2.064(19)
Al2 C29 2.113(19)
C1 C2 1.54(2)
C3 C4 1.55(2)
C5 C6 1.51(2)
C7 C8 1.52(2)
C9 C10 1.41(2)
C9 C13 1.43(2)
C9 C18 1.50(2)
C10 C11 1.39(2)
C10 C17 1.51(2)
C11 C12 1.40(2)
C11 C16 1.52(2)
C12 C13 1.40(2)
C12 C15 1.47(2)
C13 C14 1.49(2)
C19 C20 1.42(2)
C19 C23 1.42(2)
C19 C28 1.50(2)
C20 C21 1.39(2)
C20 C27 1.51(2)
C21 C22 1.40(2)
C21 C26 1.52(2)
C22 C23 1.41(2)
C22 C25 1.48(2)
C23 C24 1.49(2)
C29 C30 1.54(2)
C31 C32 1.55(2)
C33 C34 1.51(2)
C35 C36 1.52(2)
C37 C41 1.39(2)
C37 C38 1.41(2)
C37 C46 1.51(2)
C38 C39 1.40(2)
C38 C45 1.52(2)
C39 C40 1.43(2)
C39 C44 1.44(2)
C40 C41 1.41(2)
C40 C43 1.50(2)
C41 C42 1.52(2)
C47 C51 1.40(2)
C47 C48 1.41(2)
C47 C56 1.51(2)
C48 C49 1.39(2)
C48 C55 1.52(2)
C49 C50 1.43(2)
C49 C54 1.44(2)
C50 C51 1.41(2)
C50 C53 1.50(2)
C51 C52 1.52(2)

loop_
_geom_torsion_atom_site_label_1
_geom_torsion_atom_site_label_2
_geom_torsion_atom_site_label_3
_geom_torsion_atom_site_label_4
_geom_torsion
C13 C9 C10 C11 0(2)
C18 C9 C10 C11 -169.3(19)
Yb1 C9 C10 C11 67.2(14)
C13 C9 C10 C17 167.5(19)
C18 C9 C10 C17 -2(3)
Yb1 C9 C10 C17 -126(2)
C13 C9 C10 Yb1 -66.8(13)
C18 C9 C10 Yb1 124(2)
C9 C10 C11 C12 1(2)
C17 C10 C11 C12 -166.7(19)
Yb1 C10 C11 C12 67.4(15)
C9 C10 C11 C16 173.3(19)
C17 C10 C11 C16 6(3)
Yb1 C10 C11 C16 -120(2)
C9 C10 C11 Yb1 -66.7(13)
C17 C10 C11 Yb1 125.9(19)
C10 C11 C12 C13 -2(2)
C16 C11 C12 C13 -174(2)
Yb1 C11 C12 C13 66.0(15)
C10 C11 C12 C15 167(2)
C16 C11 C12 C15 -6(4)
Yb1 C11 C12 C15 -126(2)
C10 C11 C12 Yb1 -67.5(14)
C16 C11 C12 Yb1 120(2)
C11 C12 C13 C9 2(2)
C15 C12 C13 C9 -167(2)
Yb1 C12 C13 C9 68.7(14)
C11 C12 C13 C14 174(2)
C15 C12 C13 C14 5(4)
Yb1 C12 C13 C14 -119(2)
C11 C12 C13 Yb1 -67.0(15)
C15 C12 C13 Yb1 125(2)
C10 C9 C13 C12 -1(2)
C18 C9 C13 C12 168.7(19)
Yb1 C9 C13 C12 -69.3(15)
C10 C9 C13 C14 -174(2)
C18 C9 C13 C14 -4(3)
Yb1 C9 C13 C14 118(2)
C10 C9 C13 Yb1 68.0(13)
C18 C9 C13 Yb1 -122.1(19)
C23 C19 C20 C21 2(2)
C28 C19 C20 C21 -169(2)
Yb1 C19 C20 C21 69.2(14)
C23 C19 C20 C27 170.7(19)
C28 C19 C20 C27 0(3)
Yb1 C19 C20 C27 -122(2)
C23 C19 C20 Yb1 -67.1(14)
C28 C19 C20 Yb1 122(2)
C19 C20 C21 C22 -3(2)
C27 C20 C21 C22 -171.7(19)
Yb1 C20 C21 C22 65.2(15)
C19 C20 C21 C26 167(2)
C27 C20 C21 C26 -2(3)
Yb1 C20 C21 C26 -125(2)
C19 C20 C21 Yb1 -68.3(14)
C27 C20 C21 Yb1 123(2)
C20 C21 C22 C23 3(2)
C26 C21 C22 C23 -167(2)
Yb1 C21 C22 C23 68.2(15)
C20 C21 C22 C25 170(2)
C26 C21 C22 C25 0(4)
Yb1 C21 C22 C25 -125(2)
C20 C21 C22 Yb1 -65.3(15)
C26 C21 C22 Yb1 125(2)
C21 C22 C23 C19 -2(2)
C25 C22 C23 C19 -169(2)
Yb1 C22 C23 C19 67.7(15)
C21 C22 C23 C24 172(2)
C25 C22 C23 C24 5(4)
Yb1 C22 C23 C24 -119(2)
C21 C22 C23 Yb1 -69.2(15)
C25 C22 C23 Yb1 124(2)
C20 C19 C23 C22 0(2)
C28 C19 C23 C22 170(2)
Yb1 C19 C23 C22 -67.6(15)
C20 C19 C23 C24 -174(2)
C28 C19 C23 C24 -3(4)
Yb1 C19 C23 C24 119(2)
C20 C19 C23 Yb1 67.3(14)
C28 C19 C23 Yb1 -122(2)
C41 C37 C38 C39 0(2)
C46 C37 C38 C39 -167.6(19)
Yb2 C37 C38 C39 66.5(13)
C41 C37 C38 C45 172(2)
C46 C37 C38 C45 5(3)
Yb2 C37 C38 C45 -121(2)
C41 C37 C38 Yb2 -66.9(14)
C46 C37 C38 Yb2 125.9(19)
C37 C38 C39 C40 0(2)
C45 C38 C39 C40 -172(2)
Yb2 C38 C39 C40 68.2(13)
C37 C38 C39 C44 158.2(18)
C45 C38 C39 C44 -14(3)
Yb2 C38 C39 C44 -133.6(19)
C37 C38 C39 Yb2 -68.2(14)
C45 C38 C39 Yb2 120(2)
C38 C39 C40 C41 0(2)
C44 C39 C40 C41 -158.2(19)
Yb2 C39 C40 C41 69.2(15)
C38 C39 C40 C43 177(2)
C44 C39 C40 C43 19(3)
Yb2 C39 C40 C43 -114(2)
C38 C39 C40 Yb2 -68.9(13)
C44 C39 C40 Yb2 132.6(18)
C38 C37 C41 C40 1(2)
C46 C37 C41 C40 167(2)
Yb2 C37 C41 C40 -65.3(15)
C38 C37 C41 C42 -170(2)
C46 C37 C41 C42 -3(4)
Yb2 C37 C41 C42 124(2)
C38 C37 C41 Yb2 65.8(14)
C46 C37 C41 Yb2 -127(2)
C39 C40 C41 C37 0(2)
C43 C40 C41 C37 -177(2)
Yb2 C40 C41 C37 66.8(15)
C39 C40 C41 C42 170(2)
C43 C40 C41 C42 -7(4)
Yb2 C40 C41 C42 -123(2)
C39 C40 C41 Yb2 -67.3(14)
C43 C40 C41 Yb2 116(2)
C51 C47 C48 C49 1(2)
C56 C47 C48 C49 170(2)
Yb2 C47 C48 C49 -67.2(15)
C51 C47 C48 C55 -170.2(19)
C56 C47 C48 C55 -1(3)
Yb2 C47 C48 C55 122(2)
C51 C47 C48 Yb2 68.0(14)
C56 C47 C48 Yb2 -123(2)
C47 C48 C49 C50 -1(2)
C55 C48 C49 C50 170(2)
Yb2 C48 C49 C50 -68.3(14)
C47 C48 C49 C54 -171(2)
C55 C48 C49 C54 0(4)
Yb2 C48 C49 C54 122(2)
C47 C48 C49 Yb2 67.3(15)
C55 C48 C49 Yb2 -122(2)
C48 C49 C50 C51 1(2)
C54 C49 C50 C51 171(2)
Yb2 C49 C50 C51 -67.4(14)
C48 C49 C50 C53 -170(2)
C54 C49 C50 C53 0(3)
Yb2 C49 C50 C53 122(2)
C48 C49 C50 Yb2 68.2(15)
C54 C49 C50 Yb2 -121(2)
C48 C47 C51 C50 0(2)
C56 C47 C51 C50 -169.4(19)
Yb2 C47 C51 C50 67.2(14)
C48 C47 C51 C52 166.2(19)
C56 C47 C51 C52 -3(3)
Yb2 C47 C51 C52 -126(2)
C48 C47 C51 Yb2 -67.5(14)
C56 C47 C51 Yb2 123(2)
C49 C50 C51 C47 0(2)
C53 C50 C51 C47 170(2)
Yb2 C50 C51 C47 -67.1(14)
C49 C50 C51 C52 -167(2)
C53 C50 C51 C52 4(3)
Yb2 C50 C51 C52 127(2)
C49 C50 C51 Yb2 66.8(14)
C53 C50 C51 Yb2 -123(2)
